data_1519062
loop_
_publ_author_name
'D. Riou'
'P. Baltazar'
'G. Ferey'

_publ_section_title
;
 Hybrid open-frameworks: synthesis and structures of four
 vanado-alkyldiphosphonates with occluded potassium cations
;
_journal_name_full 'Solid State Sciences'
_journal_page_first 127
_journal_page_last 134
_journal_volume 2
_journal_year 1998
_chemical_formula_sum 'C3 H10 K O11 P2 V2'
_chemical_formula_weight 425
_space_group_IT_number 15
_symmetry_cell_setting monoclinic
_symmetry_Int_Tables_number 15
_symmetry_space_group_name_Hall '-C 2yc'
_symmetry_space_group_name_H-M 'C 1 2/c 1'
_cell_angle_alpha 90
_cell_angle_beta 100.272(1)
_cell_angle_gamma 90
_cell_formula_units_Z 8
_cell_length_a 14.6228(1)
_cell_length_b 10.2783(2)
_cell_length_c 18.2716(3)
_cell_volume 2702.16(7)
_diffrn_ambient_temperature 293
_diffrn_radiation_probe x-ray
_diffrn_radiation_type MoK\a
_diffrn_radiation_wavelength 0.71073
_exptl_absorpt_coefficient_mu 2.313
_exptl_crystal_density_diffrn 2.090
_refine_ls_number_reflns 3544
_refine_ls_R_factor_gt 0.0387
_refine_ls_wR_factor_gt 0.2471
_cod_data_source_file SSS-2000-2-127-134-3.cif
_cod_data_source_block MIL-7K(LT)
_cod_original_sg_symbol_H-M 'C 2/c'
_cod_database_code 1519062

loop_
_symmetry_equiv_pos_site_id
_symmetry_equiv_pos_as_xyz
1 x,y,z
2 -x,y,1/2-z
3 -x,-y,-z
4 x,-y,1/2+z
5 1/2+x,1/2+y,z
6 1/2-x,1/2+y,1/2-z
7 1/2-x,1/2-y,-z
8 1/2+x,1/2-y,1/2+z

loop_
_atom_site_label
_atom_site_type_symbol
_atom_site_thermal_displace_type
_atom_site_fract_x
_atom_site_fract_y
_atom_site_fract_z
_atom_site_occupancy
_atom_site_U_iso_or_equiv
_atom_site_calc_flag
_atom_site_refinement_flags
_atom_site_disorder_assembly
_atom_site_disorder_group
V1 V Uiso 0.15990(10) 0.61800(10) 0.09110(10) 1.000 0.0250(10) . . . .
V2A V Uiso 0.2618(3) 1.0597(2) 0.22100(10) 0.500 0.0270(10) . . . .
V2B V Uiso 0.3101(9) 1.0813(5) 0.2193(2) 0.500 0.026(2) . . . .
P1 P Uiso 0.28120(10) 0.87780(10) 0.07590(10) 1.000 0.0220(10) . . . .
P2 P Uiso 0.33660(10) 0.83420(10) 0.33230(10) 1.000 0.0220(10) . . . .
O1 O Uiso 0.2893(3) 0.9238(4) -0.0031(2) 1.000 0.0320(10) . . . .
O2 O Uiso 0.3330(3) 0.9048(4) 0.2588(2) 1.000 0.0320(10) . . . .
O3 O Uiso 0.3282(3) 0.9270(4) 0.3967(2) 1.000 0.0280(10) . . . .
O4 O Uiso 0.2809(3) 1.0004(4) 0.1220(2) 1.000 0.0310(10) . . . .
O5 O Uiso 0.2615(3) 0.7307(4) 0.3285(2) 1.000 0.0310(10) . . . .
O6 O Uiso 0.1919(3) 0.7999(4) 0.0741(3) 1.000 0.0320(10) . . . .
O7 O Uiso 0.0495(4) 0.6346(5) 0.0751(4) 1.000 0.057(2) . . . .
O8 O Uiso 0.2995(6) 1.1343(5) 0.3128(3) 1.000 0.074(3) . . . .
O9 O Uiso 0.1594(5) 1.0113(8) 0.2272(5) 1.000 0.085(3) . . . .
O10 O Uiso 0.4137(8) 1.1392(9) 0.2164(7) 1.000 0.114(4) . . . .
C1 C Uiso 0.3783(4) 0.7770(6) 0.1118(3) 1.000 0.0260(10) . . . .
C2 C Uiso 0.4468(4) 0.7555(6) 0.3542(4) 1.000 0.0300(10) . . . .
C3 C Uiso 0.5294(4) 0.8499(6) 0.3728(4) 1.000 0.0320(10) . . . .
OW O Uiso 0.3878(12) 1.4069(16) 0.1131(16) 1.000 0.276(14) . . . .
K V Uiso 0.3455(4) 1.1928(4) 0.0412(2) 1.000 0.139(2) . . . .

loop_
_geom_angle_atom_site_label_1
_geom_angle_atom_site_label_2
_geom_angle_atom_site_label_3
_geom_angle
_geom_angle_site_symmetry_1
_geom_angle_site_symmetry_2
_geom_angle_site_symmetry_3
_geom_angle_publ_flag
O6 V1 O7 97.5(2) . . . yes
O3 V1 O6 160.5(2) 6_545 . . yes
O6 V1 O8 91.1(2) . . 6_545 yes
O1 V1 O6 86.7(2) 7_565 . . yes
O3 V1 O7 101.1(2) 6_545 . . yes
O7 V1 O8 108.8(4) . . 6_545 yes
O1 V1 O7 113.4(3) 7_565 . . yes
O3 V1 O8 88.6(2) 6_545 . 6_545 yes
O1 V1 O3 80.47(17) 7_565 . 6_545 yes
O1 V1 O8 137.7(3) 7_565 . 6_545 yes
V2B V2A O2 79.0(5) . . . yes
V2B V2A O4 76.4(4) . . . yes
V2B V2A O8 77.4(4) . . . yes
V2B V2A O9 178.2(5) . . . yes
V2B V2A O10 2.8(5) . . . yes
V2B V2A O5 78.7(5) . . 6_555 yes
O2 V2A O4 85.4(2) . . . yes
O2 V2A O8 87.9(2) . . . yes
O2 V2A O9 99.6(3) . . . yes
O2 V2A O10 81.4(3) . . . yes
O2 V2A O5 157.0(3) . . 6_555 yes
O4 V2A O8 153.7(4) . . . yes
O4 V2A O9 104.8(4) . . . yes
O4 V2A O10 77.8(3) . . . yes
O4 V2A O5 84.05(18) . . 6_555 yes
O8 V2A O9 101.4(4) . . . yes
O8 V2A O10 76.1(4) . . . yes
O5 V2A O8 92.6(2) 6_555 . . yes
O9 V2A O10 177.2(4) . . . yes
O5 V2A O9 102.8(4) 6_555 . . yes
O5 V2A O10 76.4(3) 6_555 . . yes
V2A V2B O2 79.1(4) . . . yes
V2A V2B O4 81.7(5) . . . yes
V2A V2B O8 79.1(6) . . . yes
V2A V2B O9 1.3(3) . . . yes
V2A V2B O10 176.0(8) . . . yes
V2A V2B O5 79.5(7) . . 6_555 yes
O2 V2B O4 86.3(3) . . . yes
O2 V2B O8 88.2(3) . . . yes
O2 V2B O9 78.1(4) . . . yes
O2 V2B O10 104.5(7) . . . yes
O2 V2B O5 157.9(7) . . 6_555 yes
O4 V2B O8 160.7(8) . . . yes
O4 V2B O9 82.5(4) . . . yes
O4 V2B O10 100.4(6) . . . yes
O4 V2B O5 85.1(3) . . 6_555 yes
O8 V2B O9 78.3(5) . . . yes
O8 V2B O10 98.9(6) . . . yes
O5 V2B O8 93.2(4) 6_555 . . yes
O9 V2B O10 176.2(6) . . . yes
O5 V2B O9 80.6(5) 6_555 . . yes
O5 V2B O10 97.1(5) 6_555 . . yes
O1 P1 O4 105.9(2) . . . yes
O1 P1 O6 110.4(3) . . . yes
O1 P1 C1 109.4(3) . . . yes
O4 P1 O6 111.1(3) . . . yes
O4 P1 C1 111.0(3) . . . yes
O6 P1 C1 108.9(3) . . . yes
O2 P2 O3 112.7(2) . . . yes
O2 P2 O5 112.5(2) . . . yes
O2 P2 C2 107.6(3) . . . yes
O3 P2 O5 108.3(2) . . . yes
O3 P2 C2 107.6(3) . . . yes
O5 P2 C2 108.0(3) . . . yes
V1 O1 P1 144.5(3) 7_565 . . yes
V2A O2 V2B 22.0(4) . . . yes
V2A O2 P2 129.2(3) . . . yes
V2B O2 P2 138.1(3) . . . yes
V1 O3 P2 133.2(2) 6_555 . . yes
V2A O4 V2B 22.0(4) . . . yes
V2A O4 P1 141.3(3) . . . yes
V2B O4 P1 147.5(3) . . . yes
V2A O5 P2 134.9(3) 6_545 . . yes
V2B O5 P2 152.4(4) 6_545 . . yes
V2A O5 V2B 21.8(4) 6_545 . 6_545 yes
V1 O6 P1 136.2(3) . . . yes
V2A O8 V2B 23.5(4) . . . yes
V1 O8 V2A 149.9(3) 6_555 . . yes
V1 O8 V2B 146.7(5) 6_555 . . yes
V2A O10 V2B 1.3(3) . . . yes
P1 C1 C3 113.7(4) . . 2_655 yes
P2 C2 C3 113.9(4) . . . yes
C1 C3 C2 111.4(5) 2_655 . . no

loop_
_geom_bond_atom_site_label_1
_geom_bond_atom_site_label_2
_geom_bond_distance
_geom_bond_site_symmetry_1
_geom_bond_site_symmetry_2
_geom_bond_publ_flag
V1 O6 1.965(4) . . yes
V1 O7 1.598(6) . . yes
V1 O3 1.980(4) . 6_545 yes
V1 O8 1.758(6) . 6_545 yes
V1 O1 1.936(4) . 7_565 yes
V2A V2B 0.746(13) . . yes
V2A O2 1.959(5) . . yes
V2A O4 1.975(4) . . yes
V2A O8 1.837(6) . . yes
V2A O9 1.601(9) . . yes
V2A O10 2.382(12) . . yes
V2A O5 1.978(5) . 6_555 yes
V2B O2 1.959(7) . . yes
V2B O4 1.940(5) . . yes
V2B O8 1.826(8) . . yes
V2B O9 2.347(15) . . yes
V2B O10 1.637(17) . . yes
V2B O5 1.973(8) . 6_555 yes
P1 O1 1.543(4) . . yes
P1 O4 1.516(4) . . yes
P1 O6 1.527(5) . . yes
P1 C1 1.785(6) . . yes
P2 O2 1.519(4) . . yes
P2 O3 1.537(4) . . yes
P2 O5 1.522(4) . . yes
P2 C2 1.784(6) . . yes
C1 C3 1.525(9) . 2_655 no
C2 C3 1.539(9) . . no

loop_
_geom_torsion_atom_site_label_1
_geom_torsion_atom_site_label_2
_geom_torsion_atom_site_label_3
_geom_torsion_atom_site_label_4
_geom_torsion
_geom_torsion_site_symmetry_1
_geom_torsion_site_symmetry_2
_geom_torsion_site_symmetry_3
_geom_torsion_site_symmetry_4
_geom_torsion_publ_flag
O7 V1 O6 P1 -179.5(5) . . . . no
O8 V1 O6 P1 71.4(5) 6_545 . . . no
O1 V1 O6 P1 -66.3(5) 7_565 . . . no
O7 V1 O3 P2 -78.6(4) . . 6_545 6_545 no
O6 V1 O8 V2A -164.2(11) . . 6_545 6_545 no
O6 V1 O8 V2B 150.5(10) . . 6_545 6_545 no
O7 V1 O8 V2A 97.4(11) . . 6_545 6_545 no
O7 V1 O8 V2B 52.2(10) . . 6_545 6_545 no
O6 V1 O1 P1 -38.8(5) . . 7_565 7_565 no
O7 V1 O1 P1 58.0(5) . . 7_565 7_565 no
O2 V2A V2B O4 87.8(2) . . . . no
O2 V2A V2B O8 -90.3(2) . . . . no
O2 V2A V2B O9 -42(18) . . . . no
O2 V2A V2B O5 174.4(2) . . . 6_555 no
O4 V2A V2B O2 -87.8(2) . . . . no
O4 V2A V2B O8 -178.1(3) . . . . no
O4 V2A V2B O9 -130(18) . . . . no
O4 V2A V2B O5 86.6(2) . . . 6_555 no
O8 V2A V2B O2 90.3(2) . . . . no
O8 V2A V2B O4 178.1(3) . . . . no
O8 V2A V2B O9 48(19) . . . . no
O8 V2A V2B O5 -95.3(3) . . . 6_555 no
O10 V2A V2B O2 151(9) . . . . no
O10 V2A V2B O4 -121(9) . . . . no
O10 V2A V2B O8 61(9) . . . . no
O10 V2A V2B O9 109.00 . . . . no
O10 V2A V2B O5 -34(9) . . . 6_555 no
O5 V2A V2B O2 -174.4(2) 6_555 . . . no
O5 V2A V2B O4 -86.6(2) 6_555 . . . no
O5 V2A V2B O8 95.3(3) 6_555 . . . no
O5 V2A V2B O9 143(18) 6_555 . . . no
V2B V2A O2 P2 123.1(5) . . . . no
O4 V2A O2 V2B 77.0(4) . . . . no
O4 V2A O2 P2 -159.9(3) . . . . no
O8 V2A O2 V2B -77.6(4) . . . . no
O8 V2A O2 P2 45.6(4) . . . . no
O9 V2A O2 V2B -178.8(5) . . . . no
O9 V2A O2 P2 -55.6(5) . . . . no
O10 V2A O2 V2B -1.3(4) . . . . no
O10 V2A O2 P2 121.8(4) . . . . no
O5 V2A O2 V2B 14.2(5) 6_555 . . . no
O5 V2A O2 P2 137.3(4) 6_555 . . . no
V2B V2A O4 P1 120.8(7) . . . . no
O2 V2A O4 V2B -79.8(5) . . . . no
O2 V2A O4 P1 41.0(5) . . . . no
O8 V2A O4 V2B -4.1(7) . . . . no
O8 V2A O4 P1 116.7(6) . . . . no
O9 V2A O4 V2B -178.5(6) . . . . no
O9 V2A O4 P1 -57.7(6) . . . . no
O10 V2A O4 V2B 2.4(5) . . . . no
O10 V2A O4 P1 123.3(5) . . . . no
O5 V2A O4 V2B 79.8(5) 6_555 . . . no
O5 V2A O4 P1 -159.4(5) 6_555 . . . no
V2B V2A O8 V1 -102.4(12) . . . 6_555 no
O2 V2A O8 V2B 79.2(5) . . . . no
O2 V2A O8 V1 -23.2(11) . . . 6_555 no
O4 V2A O8 V2B 4.1(7) . . . . no
O4 V2A O8 V1 -98.3(11) . . . 6_555 no
O9 V2A O8 V2B 178.6(6) . . . . no
O9 V2A O8 V1 76.2(11) . . . 6_555 no
O10 V2A O8 V2B -2.5(6) . . . . no
O10 V2A O8 V1 -104.9(11) . . . 6_555 no
O5 V2A O8 V2B -77.8(5) 6_555 . . . no
O5 V2A O8 V1 179.8(10) 6_555 . . 6_555 no
O2 V2A O9 V2B 42(18) . . . . no
O4 V2A O9 V2B 130(19) . . . . no
O8 V2A O9 V2B -48(18) . . . . no
O5 V2A O9 V2B -143(18) 6_555 . . . no
O2 V2A O10 V2B 28(9) . . . . no
O4 V2A O10 V2B -59(9) . . . . no
O8 V2A O10 V2B 118(9) . . . . no
O5 V2A O10 V2B -146(9) 6_555 . . . no
V2B V2A O5 P2 -151.4(5) . . 6_555 6_555 no
O2 V2A O5 V2B -14.2(5) . . 6_555 . no
O2 V2A O5 P2 -165.6(4) . . 6_555 6_555 no
O4 V2A O5 V2B -77.2(4) . . 6_555 . no
O4 V2A O5 P2 131.4(4) . . 6_555 6_555 no
O8 V2A O5 V2B 76.6(5) . . 6_555 . no
O8 V2A O5 P2 -74.8(5) . . 6_555 6_555 no
O9 V2A O5 V2B 178.9(5) . . 6_555 . no
O9 V2A O5 P2 27.5(5) . . 6_555 6_555 no
O10 V2A O5 V2B 1.6(5) . . 6_555 . no
O10 V2A O5 P2 -149.8(5) . . 6_555 6_555 no
V2A V2B O2 P2 -76.4(6) . . . . no
O4 V2B O2 V2A -82.2(4) . . . . no
O4 V2B O2 P2 -158.7(4) . . . . no
O8 V2B O2 V2A 79.2(6) . . . . no
O8 V2B O2 P2 2.8(9) . . . . no
O9 V2B O2 V2A 0.9(3) . . . . no
O9 V2B O2 P2 -75.6(6) . . . . no
O10 V2B O2 V2A 178.0(7) . . . . no
O10 V2B O2 P2 101.6(8) . . . . no
O5 V2B O2 V2A -14.8(7) 6_555 . . . no
O5 V2B O2 P2 -91.2(8) 6_555 . . . no
V2A V2B O4 P1 -89.4(11) . . . . no
O2 V2B O4 V2A 79.5(4) . . . . no
O2 V2B O4 P1 -9.9(11) . . . . no
O9 V2B O4 V2A 1.0(4) . . . . no
O9 V2B O4 P1 -88.4(9) . . . . no
O10 V2B O4 V2A -176.5(8) . . . . no
O10 V2B O4 P1 94.1(8) . . . . no
O5 V2B O4 V2A -80.1(7) 6_555 . . . no
O5 V2B O4 P1 -169.5(6) 6_555 . . . no
V2A V2B O8 V1 116.7(11) . . . 6_555 no
O2 V2B O8 V2A -79.2(4) . . . . no
O2 V2B O8 V1 37.5(11) . . . 6_555 no
O9 V2B O8 V2A -1.0(4) . . . . no
O9 V2B O8 V1 115.7(10) . . . 6_555 no
O10 V2B O8 V2A 176.4(8) . . . . no
O10 V2B O8 V1 -66.9(10) . . . 6_555 no
O5 V2B O8 V2A 78.7(7) 6_555 . . . no
O5 V2B O8 V1 -164.6(8) 6_555 . . 6_555 no
O2 V2B O9 V2A -138(19) . . . . no
O4 V2B O9 V2A -50(18) . . . . no
O8 V2B O9 V2A 132(19) . . . . no
O5 V2B O9 V2A 36(18) 6_555 . . . no
O2 V2B O10 V2A -151(9) . . . . no
O4 V2B O10 V2A 120(9) . . . . no
O8 V2B O10 V2A -61(9) . . . . no
O5 V2B O10 V2A 34(9) 6_555 . . . no
V2A V2B O5 P2 47.1(8) . . 6_555 6_555 no
O2 V2B O5 V2A 14.8(7) . . 6_555 . no
O2 V2B O5 P2 61.9(11) . . 6_555 6_555 no
O4 V2B O5 V2A 82.4(4) . . 6_555 . no
O4 V2B O5 P2 129.6(6) . . 6_555 6_555 no
O8 V2B O5 V2A -78.3(6) . . 6_555 . no
O8 V2B O5 P2 -31.2(11) . . 6_555 6_555 no
O9 V2B O5 V2A -0.8(3) . . 6_555 . no
O9 V2B O5 P2 46.4(8) . . 6_555 6_555 no
O10 V2B O5 V2A -177.7(6) . . 6_555 . no
O10 V2B O5 P2 -130.6(9) . . 6_555 6_555 no
O4 P1 O1 V1 145.9(4) . . . 7_565 no
O6 P1 O1 V1 -93.7(5) . . . 7_565 no
C1 P1 O1 V1 26.2(5) . . . 7_565 no
O1 P1 O4 V2A 171.8(4) . . . . no
O1 P1 O4 V2B -151.5(9) . . . . no
O6 P1 O4 V2A 51.9(5) . . . . no
O6 P1 O4 V2B 88.6(9) . . . . no
C1 P1 O4 V2A -69.5(5) . . . . no
C1 P1 O4 V2B -32.8(9) . . . . no
O1 P1 O6 V1 112.5(5) . . . . no
O4 P1 O6 V1 -130.4(4) . . . . no
C1 P1 O6 V1 -7.7(6) . . . . no
O1 P1 C1 C3 67.9(5) . . . 2_655 no
O4 P1 C1 C3 -48.6(5) . . . 2_655 no
O6 P1 C1 C3 -171.3(4) . . . 2_655 no
O3 P2 O2 V2A -34.6(4) . . . . no
O3 P2 O2 V2B -6.7(7) . . . . no
O5 P2 O2 V2A 88.1(4) . . . . no
O5 P2 O2 V2B 116.1(7) . . . . no
C2 P2 O2 V2A -153.1(4) . . . . no
C2 P2 O2 V2B -125.1(7) . . . . no
O2 P2 O3 V1 -15.1(5) . . . 6_555 no
O5 P2 O3 V1 -140.2(3) . . . 6_555 no
C2 P2 O3 V1 103.3(4) . . . 6_555 no
O2 P2 O5 V2A 69.8(4) . . . 6_545 no
O2 P2 O5 V2B 47.2(8) . . . 6_545 no
O3 P2 O5 V2A -165.0(3) . . . 6_545 no
O3 P2 O5 V2B 172.4(7) . . . 6_545 no
C2 P2 O5 V2A -48.8(4) . . . 6_545 no
C2 P2 O5 V2B -71.4(8) . . . 6_545 no
O2 P2 C2 C3 68.0(5) . . . . no
O3 P2 C2 C3 -53.7(6) . . . . no
O5 P2 C2 C3 -170.3(5) . . . . no
P1 C1 C3 C2 -170.8(4) . . 2_655 2_655 no
P2 C2 C3 C1 -177.9(4) . . . 2_655 no
